data_4079202
loop_
_publ_author_name
'Adiraju, Venkata A.K.'
'Flores, Jaime A.'
'Yousufuddin, Muhammed'
'Dias, H. V. Rasika'

_publ_section_title
;
 Copper(I) Ethylene Complexes Supported by 1,3,5-Triazapentadienyl Ligands
 with Electron-Withdrawing Groups
;
_journal_issue 22
_journal_name_full Organometallics
_journal_page_first 7926
_journal_paper_doi 10.1021/om300567v
_journal_volume 31
_journal_year 2012
_chemical_formula_sum 'C24 H10 Cu F22 N3'
_chemical_formula_weight 821.89
_chemical_name_common '[N{(C3F7)C(2-F,6-(CF3)C6H3)N}2]Cu(C2H4)'
_chemical_name_systematic
; 
 ? 
;
_space_group_IT_number 14
_symmetry_cell_setting monoclinic
_symmetry_space_group_name_Hall '-P 2ybc'
_symmetry_space_group_name_H-M 'P 1 21/c 1'
_atom_sites_solution_hydrogens geom
_atom_sites_solution_primary direct
_atom_sites_solution_secondary difmap
_audit_creation_method SHELXL-97
_cell_angle_alpha 90.00
_cell_angle_beta 96.641(1)
_cell_angle_gamma 90.00
_cell_formula_units_Z 4
_cell_length_a 13.0765(5)
_cell_length_b 9.4012(3)
_cell_length_c 23.2484(8)
_cell_measurement_reflns_used 9792
_cell_measurement_temperature 100(2)
_cell_measurement_theta_max 28.26
_cell_measurement_theta_min 2.34
_cell_volume 2838.86(17)
_computing_cell_refinement 'Bruker SMART'
_computing_data_collection 'Bruker SMART'
_computing_data_reduction 'Bruker SAINT'
_computing_molecular_graphics 'Bruker SHELXTL'
_computing_publication_material 'Bruker SHELXTL'
_computing_structure_refinement 'SHELXL-97 (Sheldrick, 1997)'
_computing_structure_solution 'SHELXS-97 (Sheldrick, 1990)'
_diffrn_ambient_temperature 100(2)
_diffrn_measured_fraction_theta_full 1.000
_diffrn_measured_fraction_theta_max 1.000
_diffrn_measurement_device_type 'CCD area detector'
_diffrn_measurement_method 'phi and omega scans'
_diffrn_radiation_monochromator graphite
_diffrn_radiation_source 'fine-focus sealed tube'
_diffrn_radiation_type MoK\a
_diffrn_radiation_wavelength 0.71073
_diffrn_reflns_av_R_equivalents 0.0165
_diffrn_reflns_av_sigmaI/netI 0.0136
_diffrn_reflns_limit_h_max 16
_diffrn_reflns_limit_h_min -16
_diffrn_reflns_limit_k_max 11
_diffrn_reflns_limit_k_min -11
_diffrn_reflns_limit_l_max 28
_diffrn_reflns_limit_l_min -28
_diffrn_reflns_number 21648
_diffrn_reflns_theta_full 25.99
_diffrn_reflns_theta_max 25.99
_diffrn_reflns_theta_min 2.22
_exptl_absorpt_coefficient_mu 0.938
_exptl_absorpt_correction_T_max 0.7535
_exptl_absorpt_correction_T_min 0.6670
_exptl_absorpt_correction_type multi-scan
_exptl_absorpt_process_details SADABS
_exptl_crystal_colour colorless
_exptl_crystal_density_diffrn 1.923
_exptl_crystal_density_method 'not measured'
_exptl_crystal_description blocks
_exptl_crystal_F_000 1608
_exptl_crystal_size_max 0.47
_exptl_crystal_size_mid 0.35
_exptl_crystal_size_min 0.32
_refine_diff_density_max 0.391
_refine_diff_density_min -0.250
_refine_diff_density_rms 0.050
_refine_ls_extinction_method none
_refine_ls_goodness_of_fit_ref 1.056
_refine_ls_hydrogen_treatment mixed
_refine_ls_matrix_type full
_refine_ls_number_parameters 467
_refine_ls_number_reflns 5584
_refine_ls_number_restraints 0
_refine_ls_restrained_S_all 1.056
_refine_ls_R_factor_all 0.0266
_refine_ls_R_factor_gt 0.0252
_refine_ls_shift/su_max 0.001
_refine_ls_shift/su_mean 0.000
_refine_ls_structure_factor_coef Fsqd
_refine_ls_weighting_details 'calc w=1/[\s^2^(Fo^2^)+(0.0351P)^2^+1.6221P] where P=(Fo^2^+2Fc^2^)/3'
_refine_ls_weighting_scheme calc
_refine_ls_wR_factor_gt 0.0663
_refine_ls_wR_factor_ref 0.0671
_reflns_number_gt 5289
_reflns_number_total 5584
_reflns_threshold_expression >2sigma(I)
_cod_data_source_file om300567v_si_002.cif
_cod_data_source_block dias321s
_cod_depositor_comments
;
The following automatic conversions were performed:

'_symmetry_cell_setting' value 'Monoclinic' changed to 'monoclinic'
according to /home/saulius/struct/CIF-dictionaries/cif_core.dic
dictionary named 'cif_core.dic' version 2.4.2 from 2011-04-26.

Automatic conversion script
Id: cif_fix_values 1891 2012-01-12 08:04:46Z andrius 
;
_cod_original_sg_symbol_H-M P2(1)/c
_cod_database_code 4079202

loop_
_symmetry_equiv_pos_as_xyz
'x, y, z'
'-x, y+1/2, -z+1/2'
'-x, -y, -z'
'x, -y-1/2, z-1/2'

loop_
_atom_site_label
_atom_site_type_symbol
_atom_site_fract_x
_atom_site_fract_y
_atom_site_fract_z
_atom_site_U_iso_or_equiv
_atom_site_adp_type
_atom_site_occupancy
_atom_site_symmetry_multiplicity
_atom_site_calc_flag
_atom_site_refinement_flags
Cu Cu 0.722217(14) 0.146969(18) 0.168119(7) 0.01895(6) Uani 1 1 d .
N1 N 0.72005(9) 0.29328(13) 0.10908(5) 0.0176(2) Uani 1 1 d .
N2 N 0.76501(10) 0.47767(13) 0.17770(5) 0.0191(2) Uani 1 1 d .
N3 N 0.73795(9) 0.27399(13) 0.23421(5) 0.0183(2) Uani 1 1 d .
C1 C 0.74407(10) 0.42389(15) 0.12428(6) 0.0174(3) Uani 1 1 d .
C2 C 0.76030(11) 0.40761(16) 0.22724(6) 0.0177(3) Uani 1 1 d .
C3 C 0.75382(12) 0.54531(16) 0.08068(6) 0.0201(3) Uani 1 1 d .
C4 C 0.86469(12) 0.60627(17) 0.08456(7) 0.0234(3) Uani 1 1 d .
C5 C 0.89190(14) 0.68437(19) 0.02970(7) 0.0312(4) Uani 1 1 d .
C6 C 0.78821(12) 0.51153(16) 0.27809(6) 0.0206(3) Uani 1 1 d .
C7 C 0.89966(12) 0.57097(16) 0.27929(6) 0.0215(3) Uani 1 1 d .
C8 C 0.95149(14) 0.61698(19) 0.33953(7) 0.0303(4) Uani 1 1 d .
C9 C 0.69866(12) 0.24172(15) 0.05088(6) 0.0198(3) Uani 1 1 d .
C10 C 0.59843(12) 0.22282(17) 0.02413(7) 0.0242(3) Uani 1 1 d .
C11 C 0.58032(14) 0.15513(19) -0.02955(7) 0.0304(4) Uani 1 1 d .
H11 H 0.5119 0.1438 -0.0476 0.037 Uiso 1 1 calc R
C12 C 0.66205(14) 0.10458(19) -0.05633(7) 0.0312(4) Uani 1 1 d .
H12 H 0.6493 0.0572 -0.0925 0.037 Uiso 1 1 calc R
C13 C 0.76226(14) 0.12234(18) -0.03089(7) 0.0288(4) Uani 1 1 d .
H13 H 0.8186 0.0889 -0.0495 0.035 Uiso 1 1 calc R
C14 C 0.77822(12) 0.18961(17) 0.02201(7) 0.0240(3) Uani 1 1 d .
C15 C 0.50996(13) 0.2757(2) 0.05333(7) 0.0321(4) Uani 1 1 d .
C16 C 0.72978(12) 0.20276(16) 0.28779(6) 0.0199(3) Uani 1 1 d .
C17 C 0.63464(12) 0.17689(17) 0.30768(7) 0.0235(3) Uani 1 1 d .
C18 C 0.62758(13) 0.08716(19) 0.35465(7) 0.0294(4) Uani 1 1 d .
H18 H 0.5625 0.0705 0.3678 0.035 Uiso 1 1 calc R
C19 C 0.71427(14) 0.02223(19) 0.38223(7) 0.0326(4) Uani 1 1 d .
H19 H 0.7086 -0.0403 0.4138 0.039 Uiso 1 1 calc R
C20 C 0.80985(14) 0.04821(19) 0.36384(7) 0.0306(4) Uani 1 1 d .
H20 H 0.8702 0.0051 0.3829 0.037 Uiso 1 1 calc R
C21 C 0.81534(12) 0.13748(17) 0.31754(7) 0.0246(3) Uani 1 1 d .
C22 C 0.53998(13) 0.2462(2) 0.27822(7) 0.0301(4) Uani 1 1 d .
C23 C 0.7123(2) -0.04746(19) 0.13387(9) 0.0412(5) Uani 1 1 d .
C24 C 0.73197(19) -0.05728(18) 0.19292(8) 0.0367(4) Uani 1 1 d .
F1 F 0.72837(7) 0.50224(9) 0.02511(3) 0.02433(19) Uani 1 1 d .
F2 F 0.68873(7) 0.65156(9) 0.09022(4) 0.0246(2) Uani 1 1 d .
F3 F 0.93206(7) 0.49757(11) 0.09442(5) 0.0338(2) Uani 1 1 d .
F4 F 0.88109(8) 0.69922(11) 0.12816(4) 0.0305(2) Uani 1 1 d .
F5 F 0.98164(9) 0.75002(14) 0.04188(5) 0.0474(3) Uani 1 1 d .
F6 F 0.82049(10) 0.78043(12) 0.01263(5) 0.0435(3) Uani 1 1 d .
F7 F 0.90013(9) 0.59509(13) -0.01353(4) 0.0413(3) Uani 1 1 d .
F8 F 0.72228(7) 0.62159(10) 0.27477(4) 0.0281(2) Uani 1 1 d .
F9 F 0.78236(7) 0.44777(11) 0.33007(4) 0.0291(2) Uani 1 1 d .
F10 F 0.89892(7) 0.68559(10) 0.24515(4) 0.0266(2) Uani 1 1 d .
F11 F 0.96013(7) 0.47051(10) 0.25974(4) 0.0299(2) Uani 1 1 d .
F12 F 1.03720(9) 0.68838(13) 0.33303(5) 0.0427(3) Uani 1 1 d .
F13 F 0.89008(9) 0.70080(12) 0.36570(4) 0.0415(3) Uani 1 1 d .
F14 F 0.97653(9) 0.50557(13) 0.37326(5) 0.0459(3) Uani 1 1 d .
F15 F 0.51754(9) 0.41450(13) 0.06544(5) 0.0465(3) Uani 1 1 d .
F16 F 0.50200(8) 0.20893(15) 0.10363(4) 0.0450(3) Uani 1 1 d .
F17 F 0.41909(8) 0.25700(14) 0.02119(5) 0.0429(3) Uani 1 1 d .
F18 F 0.87568(7) 0.20698(12) 0.04756(4) 0.0336(2) Uani 1 1 d .
F19 F 0.51685(8) 0.20348(13) 0.22319(4) 0.0392(3) Uani 1 1 d .
F20 F 0.45657(8) 0.21847(14) 0.30500(5) 0.0459(3) Uani 1 1 d .
F21 F 0.54845(8) 0.38853(12) 0.27649(5) 0.0431(3) Uani 1 1 d .
F22 F 0.90730(7) 0.16349(12) 0.29870(4) 0.0345(2) Uani 1 1 d .
H23A H 0.7654(19) -0.054(3) 0.1121(11) 0.051(7) Uiso 1 1 d .
H24A H 0.7988(19) -0.071(3) 0.2103(10) 0.048(6) Uiso 1 1 d .
H23B H 0.6424(18) -0.050(2) 0.1182(10) 0.041(6) Uiso 1 1 d .
H24B H 0.6775(17) -0.074(2) 0.2137(10) 0.040(6) Uiso 1 1 d .

loop_
_atom_site_aniso_label
_atom_site_aniso_U_11
_atom_site_aniso_U_22
_atom_site_aniso_U_33
_atom_site_aniso_U_23
_atom_site_aniso_U_13
_atom_site_aniso_U_12
Cu 0.02502(11) 0.01567(10) 0.01581(10) 0.00000(6) 0.00092(7) -0.00111(7)
N1 0.0208(6) 0.0177(6) 0.0141(6) -0.0004(5) 0.0007(5) 0.0006(5)
N2 0.0230(6) 0.0193(6) 0.0148(6) -0.0011(5) 0.0016(5) -0.0021(5)
N3 0.0197(6) 0.0204(6) 0.0148(6) 0.0008(5) 0.0022(4) -0.0015(5)
C1 0.0170(6) 0.0189(7) 0.0165(7) 0.0009(5) 0.0022(5) 0.0011(5)
C2 0.0168(6) 0.0204(7) 0.0158(7) -0.0017(5) 0.0019(5) -0.0008(5)
C3 0.0268(7) 0.0180(7) 0.0150(7) -0.0016(5) 0.0007(5) 0.0010(6)
C4 0.0299(8) 0.0224(7) 0.0181(7) 0.0005(6) 0.0033(6) -0.0024(6)
C5 0.0412(10) 0.0312(9) 0.0224(8) -0.0013(7) 0.0093(7) -0.0105(8)
C6 0.0256(7) 0.0212(7) 0.0150(7) -0.0008(6) 0.0026(5) -0.0012(6)
C7 0.0256(7) 0.0200(7) 0.0183(7) -0.0002(6) 0.0008(6) -0.0013(6)
C8 0.0366(9) 0.0305(9) 0.0221(8) -0.0002(7) -0.0034(7) -0.0076(7)
C9 0.0292(8) 0.0156(7) 0.0141(6) 0.0003(5) 0.0004(6) -0.0005(6)
C10 0.0281(8) 0.0248(8) 0.0191(7) 0.0000(6) 0.0001(6) -0.0019(6)
C11 0.0329(9) 0.0335(9) 0.0239(8) -0.0031(7) -0.0012(7) -0.0065(7)
C12 0.0441(10) 0.0289(9) 0.0203(8) -0.0056(7) 0.0034(7) -0.0058(7)
C13 0.0394(9) 0.0253(8) 0.0230(8) -0.0022(6) 0.0098(7) 0.0042(7)
C14 0.0284(8) 0.0237(8) 0.0196(7) 0.0015(6) 0.0019(6) 0.0009(6)
C15 0.0261(8) 0.0443(10) 0.0246(8) -0.0022(7) -0.0026(6) 0.0014(7)
C16 0.0254(7) 0.0197(7) 0.0144(6) -0.0003(6) 0.0016(6) -0.0026(6)
C17 0.0254(8) 0.0260(8) 0.0195(7) -0.0008(6) 0.0041(6) -0.0034(6)
C18 0.0319(9) 0.0341(9) 0.0232(8) 0.0033(7) 0.0073(6) -0.0084(7)
C19 0.0439(10) 0.0330(9) 0.0207(8) 0.0081(7) 0.0030(7) -0.0067(8)
C20 0.0333(9) 0.0335(9) 0.0238(8) 0.0063(7) -0.0026(7) 0.0024(7)
C21 0.0229(7) 0.0300(8) 0.0212(7) 0.0004(6) 0.0040(6) -0.0012(6)
C22 0.0242(8) 0.0362(9) 0.0308(8) 0.0037(7) 0.0064(7) -0.0026(7)
C23 0.0702(15) 0.0175(8) 0.0345(10) -0.0040(7) -0.0004(10) -0.0004(9)
C24 0.0593(13) 0.0177(8) 0.0325(10) 0.0027(7) 0.0025(9) -0.0016(8)
F1 0.0378(5) 0.0210(4) 0.0131(4) 0.0003(3) -0.0016(3) -0.0027(4)
F2 0.0311(5) 0.0188(4) 0.0235(5) 0.0009(3) 0.0010(4) 0.0050(4)
F3 0.0262(5) 0.0324(5) 0.0430(6) 0.0082(4) 0.0053(4) 0.0024(4)
F4 0.0396(5) 0.0333(5) 0.0188(4) -0.0046(4) 0.0039(4) -0.0156(4)
F5 0.0533(7) 0.0570(7) 0.0339(6) -0.0007(5) 0.0139(5) -0.0300(6)
F6 0.0638(8) 0.0337(6) 0.0338(6) 0.0151(5) 0.0097(5) 0.0004(5)
F7 0.0540(7) 0.0485(7) 0.0243(5) -0.0085(5) 0.0169(5) -0.0108(5)
F8 0.0270(5) 0.0287(5) 0.0283(5) -0.0092(4) 0.0028(4) 0.0044(4)
F9 0.0431(6) 0.0307(5) 0.0140(4) -0.0014(4) 0.0058(4) -0.0120(4)
F10 0.0341(5) 0.0244(5) 0.0207(4) 0.0041(4) 0.0007(4) -0.0072(4)
F11 0.0243(5) 0.0290(5) 0.0363(5) -0.0073(4) 0.0026(4) 0.0006(4)
F12 0.0400(6) 0.0534(7) 0.0320(6) -0.0024(5) -0.0075(5) -0.0217(5)
F13 0.0557(7) 0.0426(6) 0.0262(5) -0.0149(5) 0.0044(5) -0.0095(5)
F14 0.0561(7) 0.0461(7) 0.0300(5) 0.0118(5) -0.0182(5) -0.0080(5)
F15 0.0363(6) 0.0495(7) 0.0542(7) -0.0191(6) 0.0078(5) 0.0106(5)
F16 0.0282(5) 0.0814(9) 0.0259(5) 0.0056(5) 0.0050(4) 0.0025(5)
F17 0.0233(5) 0.0694(8) 0.0341(6) -0.0035(5) -0.0054(4) 0.0039(5)
F18 0.0234(5) 0.0520(6) 0.0253(5) -0.0045(4) 0.0025(4) 0.0058(4)
F19 0.0290(5) 0.0574(7) 0.0292(5) 0.0046(5) -0.0049(4) -0.0017(5)
F20 0.0233(5) 0.0693(8) 0.0471(7) 0.0124(6) 0.0124(5) -0.0002(5)
F21 0.0330(6) 0.0348(6) 0.0617(7) 0.0065(5) 0.0055(5) 0.0081(5)
F22 0.0213(5) 0.0508(6) 0.0318(5) 0.0130(5) 0.0049(4) 0.0037(4)

loop_
_atom_type_symbol
_atom_type_description
_atom_type_scat_dispersion_real
_atom_type_scat_dispersion_imag
_atom_type_scat_source
C C 0.0033 0.0016 'International Tables Vol C Tables 4.2.6.8 and 6.1.1.4'
H H 0.0000 0.0000 'International Tables Vol C Tables 4.2.6.8 and 6.1.1.4'
N N 0.0061 0.0033 'International Tables Vol C Tables 4.2.6.8 and 6.1.1.4'
F F 0.0171 0.0103 'International Tables Vol C Tables 4.2.6.8 and 6.1.1.4'
Cu Cu 0.3201 1.2651 'International Tables Vol C Tables 4.2.6.8 and 6.1.1.4'

loop_
_geom_angle_atom_site_label_1
_geom_angle_atom_site_label_2
_geom_angle_atom_site_label_3
_geom_angle
N3 Cu N1 96.64(5)
N3 Cu C23 151.44(7)
N1 Cu C23 111.88(7)
N3 Cu C24 111.39(7)
N1 Cu C24 151.33(7)
C23 Cu C24 40.10(8)
C1 N1 C9 126.00(12)
C1 N1 Cu 119.44(10)
C9 N1 Cu 114.39(9)
C2 N2 C1 126.09(13)
C2 N3 C16 126.88(12)
C2 N3 Cu 119.98(10)
C16 N3 Cu 112.99(9)
N1 C1 N2 128.52(13)
N1 C1 C3 123.62(12)
N2 C1 C3 107.85(12)
N3 C2 N2 128.04(13)
N3 C2 C6 123.41(13)
N2 C2 C6 108.54(12)
F2 C3 F1 106.72(11)
F2 C3 C1 109.82(12)
F1 C3 C1 112.02(12)
F2 C3 C4 108.69(12)
F1 C3 C4 106.84(12)
C1 C3 C4 112.52(12)
F4 C4 F3 108.74(13)
F4 C4 C5 106.42(13)
F3 C4 C5 106.92(13)
F4 C4 C3 110.62(12)
F3 C4 C3 108.47(12)
C5 C4 C3 115.44(13)
F7 C5 F6 108.72(15)
F7 C5 F5 108.03(14)
F6 C5 F5 108.76(15)
F7 C5 C4 111.80(14)
F6 C5 C4 110.39(14)
F5 C5 C4 109.06(14)
F8 C6 F9 106.81(12)
F8 C6 C2 110.49(12)
F9 C6 C2 111.65(12)
F8 C6 C7 108.52(12)
F9 C6 C7 106.92(11)
C2 C6 C7 112.22(12)
F10 C7 F11 109.24(12)
F10 C7 C8 106.53(12)
F11 C7 C8 106.83(13)
F10 C7 C6 109.62(12)
F11 C7 C6 109.13(12)
C8 C7 C6 115.33(13)
F13 C8 F14 108.66(14)
F13 C8 F12 108.43(14)
F14 C8 F12 108.18(15)
F13 C8 C7 110.96(14)
F14 C8 C7 111.54(14)
F12 C8 C7 108.98(13)
C14 C9 C10 117.15(14)
C14 C9 N1 119.95(13)
C10 C9 N1 122.29(13)
C9 C10 C11 120.65(15)
C9 C10 C15 119.48(14)
C11 C10 C15 119.87(15)
C12 C11 C10 119.95(16)
C12 C11 H11 120.0
C10 C11 H11 120.0
C11 C12 C13 120.63(15)
C11 C12 H12 119.7
C13 C12 H12 119.7
C14 C13 C12 118.37(15)
C14 C13 H13 120.8
C12 C13 H13 120.8
F18 C14 C13 119.05(14)
F18 C14 C9 117.71(13)
C13 C14 C9 123.24(15)
F15 C15 F17 106.57(15)
F15 C15 F16 106.54(14)
F17 C15 F16 105.74(14)
F15 C15 C10 112.25(15)
F17 C15 C10 112.74(14)
F16 C15 C10 112.50(14)
C21 C16 C17 117.07(14)
C21 C16 N3 120.27(13)
C17 C16 N3 121.94(13)
C18 C17 C16 120.49(15)
C18 C17 C22 119.85(14)
C16 C17 C22 119.66(14)
C19 C18 C17 120.52(15)
C19 C18 H18 119.7
C17 C18 H18 119.7
C18 C19 C20 119.99(15)
C18 C19 H19 120.0
C20 C19 H19 120.0
C21 C20 C19 118.64(16)
C21 C20 H20 120.7
C19 C20 H20 120.7
F22 C21 C20 119.65(15)
F22 C21 C16 117.09(14)
C20 C21 C16 123.26(15)
F19 C22 F20 106.18(14)
F19 C22 F21 106.24(14)
F20 C22 F21 106.35(14)
F19 C22 C17 112.97(14)
F20 C22 C17 112.18(14)
F21 C22 C17 112.42(14)
C24 C23 Cu 70.45(11)
C24 C23 H23A 119.2(16)
Cu C23 H23A 105.2(16)
C24 C23 H23B 116.4(14)
Cu C23 H23B 101.4(14)
H23A C23 H23B 124(2)
C23 C24 Cu 69.45(11)
C23 C24 H24A 120.2(15)
Cu C24 H24A 106.5(15)
C23 C24 H24B 118.1(14)
Cu C24 H24B 106.6(14)
H24A C24 H24B 120(2)

loop_
_geom_bond_atom_site_label_1
_geom_bond_atom_site_label_2
_geom_bond_distance
Cu N3 1.9381(12)
Cu N1 1.9411(12)
Cu C23 1.9920(18)
Cu C24 2.0047(18)
N1 C1 1.3060(19)
N1 C9 1.4339(18)
N2 C2 1.3342(19)
N2 C1 1.3395(19)
N3 C2 1.304(2)
N3 C16 1.4290(18)
C1 C3 1.542(2)
C2 C6 1.545(2)
C3 F2 1.3472(17)
C3 F1 1.3580(16)
C3 C4 1.552(2)
C4 F4 1.3368(18)
C4 F3 1.3514(19)
C4 C5 1.548(2)
C5 F7 1.323(2)
C5 F6 1.326(2)
C5 F5 1.327(2)
C6 F8 1.3433(18)
C6 F9 1.3589(17)
C6 C7 1.558(2)
C7 F10 1.3377(18)
C7 F11 1.3443(18)
C7 C8 1.545(2)
C8 F13 1.323(2)
C8 F14 1.327(2)
C8 F12 1.330(2)
C9 C14 1.391(2)
C9 C10 1.396(2)
C10 C11 1.396(2)
C10 C15 1.493(2)
C11 C12 1.382(3)
C11 H11 0.9500
C12 C13 1.384(3)
C12 H12 0.9500
C13 C14 1.377(2)
C13 H13 0.9500
C14 F18 1.3523(19)
C15 F15 1.336(2)
C15 F17 1.3401(19)
C15 F16 1.342(2)
C16 C21 1.388(2)
C16 C17 1.398(2)
C17 C18 1.391(2)
C17 C22 1.493(2)
C18 C19 1.379(3)
C18 H18 0.9500
C19 C20 1.389(3)
C19 H19 0.9500
C20 C21 1.373(2)
C20 H20 0.9500
C21 F22 1.3489(18)
C22 F19 1.342(2)
C22 F20 1.3425(19)
C22 F21 1.344(2)
C23 C24 1.370(3)
C23 H23A 0.91(3)
C23 H23B 0.94(2)
C24 H24A 0.93(2)
C24 H24B 0.92(2)
